data_4000515
_journal_name_full 'Chemistry of Materials'
_journal_paper_doi 10.1021/cm050412c
_journal_year 2005
_chemical_formula_sum 'P S5 Ti Tl'
_chemical_formula_weight 443.54
_chemical_name_common 'Thallium Titanium Phosphorus Sulfide'
_space_group_IT_number 2
_symmetry_cell_setting triclinic
_symmetry_space_group_name_Hall '-P 1'
_symmetry_space_group_name_H-M 'P -1'
_cell_angle_alpha 106.241(13)
_cell_angle_beta 97.63(2)
_cell_angle_gamma 91.926(16)
_cell_formula_units_Z 2
_cell_length_a 6.228(5)
_cell_length_b 7.040(5)
_cell_length_c 9.012(6)
_cell_measurement_temperature 175(5)
_cell_volume 375.0(5)
_diffrn_ambient_temperature 175(5)
_exptl_crystal_density_diffrn 3.928
_cod_depositor_comments
;
The following automatic conversions were performed:
'_symmetry_cell_setting' value 'Triclinic' changed to 'triclinic'
according to '/home/saulius/struct/CIF-dictionaries/cif_core.dic'
dictionary named 'cif_core.dic' version 2.4.1 from 2010-06-29.

Automatic conversion script
Id: cif_fix_enum 1527 2010-12-29 10:47:43Z saulius 
;
_cod_database_code 4000515

loop_
_symmetry_equiv_pos_as_xyz
'x, y, z'
'-x, -y, -z'

loop_
_atom_site_label
_atom_site_type_symbol
_atom_site_fract_x
_atom_site_fract_y
_atom_site_fract_z
_atom_site_U_iso_or_equiv
_atom_site_adp_type
_atom_site_occupancy
_atom_site_symmetry_multiplicity
_atom_site_calc_flag
_atom_site_refinement_flags
_atom_site_disorder_assembly
_atom_site_disorder_group
Tl1 Tl 0.27458(14) 0.31594(12) 0.54710(10) 0.0206(2) Uani 1 1 d . . .
Ti1 Ti 0.5022(5) 0.2762(4) 0.0009(3) 0.0099(7) Uani 1 1 d . . .
P1 P 0.7230(7) 0.1032(6) 0.2715(5) 0.0090(9) Uani 1 1 d . . .
S1 S 0.3971(7) 0.0609(6) 0.1752(5) 0.0105(9) Uani 1 1 d . . .
S2 S 0.3330(7) 0.5428(6) 0.1337(5) 0.0122(9) Uani 1 1 d . . .
S3 S 0.8451(7) 0.3081(6) 0.1759(5) 0.0115(9) Uani 1 1 d . . .
S4 S 0.1579(7) 0.1655(6) 0.8291(5) 0.0127(9) Uani 1 1 d . . .
S5 S 0.7732(8) 0.1850(7) 0.5029(5) 0.0158(10) Uani 1 1 d . . .
